data_8000263
loop_
_publ_author_name
'Garrett C. Moraski'
'Allen G. Oliver'
'Lowell D. Markley'
'Sanghyun Cho'
'Scott G. Franzblau'
'Marvin J. Miller'

_publ_section_title
;
 Scaffold-switching: An exploration of 5,6-fused bicyclic heteroaromatics
 systems to afford antituberculosis activity akin to the
 imidazo[1,2-a]pyridine-3-carboxylates
;
_journal_name_full 'Bioorganic & Medicinal Chemistry Letters'
_journal_page_first 3493
_journal_page_last 3498
_journal_paper_doi 10.1016/j.bmcl.2014.05.062
_journal_volume 24
_journal_year 2014
_chemical_formula_sum 'C15 H15 N5 O'
_chemical_formula_weight 281.32
_chemical_name_common
;
N-Benzyl-5,7-dimethyl-[1,2,4]triazolo[1,5-a]pyrimidine-2-carboxamide
;
_space_group_IT_number 15
_symmetry_cell_setting monoclinic
_symmetry_Int_Tables_number 15
_symmetry_space_group_name_Hall '-C 2yc'
_symmetry_space_group_name_H-M 'C 1 2/c 1'
_cell_angle_alpha 90.
_cell_angle_beta 129.107(3)
_cell_angle_gamma 90.
_cell_formula_units_Z 8
_cell_length_a 20.3189(11)
_cell_length_b 10.8268(5)
_cell_length_c 15.6023(9)
_cell_volume 2663.4(3)
_diffrn_ambient_temperature 100
_diffrn_radiation_probe x-ray
_diffrn_radiation_type CuK\a
_diffrn_radiation_wavelength 1.54178
_exptl_absorpt_coefficient_mu 0.759
_exptl_crystal_density_diffrn 1.403
_exptl_crystal_F_000 1184
_refine_ls_goodness_of_fit_ref 1.043
_refine_ls_number_parameters 192
_refine_ls_number_reflns 2427
_refine_ls_R_factor_all 0.0362
_refine_ls_R_factor_gt 0.0356
_refine_ls_wR_factor_gt 0.0899
_refine_ls_wR_factor_ref 0.0904
_cod_data_source_file Bioorg-Med-Chem-Lett-2014-24-3493-3498-6.cif
_cod_data_source_block 6
_cod_original_cell_volume 2663.4(2)
_cod_original_sg_symbol_H-M 'C 2/c'
_cod_database_code 8000263

loop_
_space_group_symop_id
_space_group_symop_operation_xyz
1 x,y,z
2 -x,y,1/2-z
3 -x,-y,-z
4 x,-y,1/2+z
5 1/2+x,1/2+y,z
6 1/2-x,1/2+y,1/2-z
7 1/2-x,1/2-y,-z
8 1/2+x,1/2-y,1/2+z

loop_
_atom_site_aniso_label
_atom_site_aniso_U_11
_atom_site_aniso_U_22
_atom_site_aniso_U_33
_atom_site_aniso_U_23
_atom_site_aniso_U_13
_atom_site_aniso_U_12
O1 0.0293(5) 0.0265(5) 0.0221(4) -0.0005(3) 0.0165(4) -0.0028(3)
N1 0.0213(5) 0.0227(5) 0.0197(5) -0.0011(4) 0.0127(4) 0.0010(4)
N3 0.0211(5) 0.0236(5) 0.0177(5) 0.0004(4) 0.0126(4) -0.0002(4)
N4 0.0181(5) 0.0209(5) 0.0176(5) -0.0003(4) 0.0113(4) 0.0006(4)
N8 0.0214(5) 0.0227(5) 0.0220(5) 0.0014(4) 0.0137(4) 0.0021(4)
N11 0.0220(5) 0.0246(5) 0.0182(5) -0.0002(4) 0.0124(4) 0.0017(4)
C2 0.0155(5) 0.0240(6) 0.0191(6) -0.0012(4) 0.0109(5) -0.0002(4)
C5 0.0196(5) 0.0247(6) 0.0214(6) -0.0034(4) 0.0137(5) -0.0018(4)
C6 0.0206(6) 0.0275(6) 0.0197(6) -0.0030(5) 0.0134(5) -0.0011(5)
C7 0.0158(5) 0.0270(6) 0.0211(6) 0.0004(5) 0.0118(5) 0.0010(4)
C9 0.0163(5) 0.0213(6) 0.0204(6) -0.0011(4) 0.0113(5) 0.0008(4)
C10 0.0148(5) 0.0265(6) 0.0196(6) -0.0007(4) 0.0106(5) -0.0003(4)
C12 0.0224(6) 0.0310(7) 0.0194(6) -0.0030(5) 0.0134(5) 0.0018(5)
C13 0.0220(6) 0.0229(6) 0.0180(5) -0.0046(4) 0.0138(5) -0.0002(4)
C14 0.0275(6) 0.0212(6) 0.0209(6) -0.0007(4) 0.0166(5) -0.0011(5)
C15 0.0226(6) 0.0282(7) 0.0249(6) -0.0048(5) 0.0157(5) -0.0065(5)
C16 0.0208(6) 0.0292(7) 0.0216(6) -0.0007(5) 0.0108(5) 0.0020(5)
C17 0.0292(6) 0.0218(6) 0.0241(6) 0.0010(5) 0.0175(5) 0.0002(5)
C18 0.0242(6) 0.0240(6) 0.0238(6) -0.0049(5) 0.0170(5) -0.0053(5)
C19 0.0397(7) 0.0229(6) 0.0246(6) -0.0032(5) 0.0216(6) -0.0015(5)
C20 0.0245(6) 0.0290(6) 0.0223(6) 0.0032(5) 0.0144(5) 0.0022(5)

loop_
_atom_site_label
_atom_site_type_symbol
_atom_site_thermal_displace_type
_atom_site_fract_x
_atom_site_fract_y
_atom_site_fract_z
_atom_site_occupancy
_atom_site_U_iso_or_equiv
_atom_site_calc_flag
_atom_site_refinement_flags
_atom_site_disorder_assembly
_atom_site_disorder_group
O1 O Uani 0.21435(5) 0.64188(8) 0.22687(7) 1.000 0.0258(3) . . . .
N1 N Uani 0.16632(6) 0.86512(9) 0.02206(8) 1.000 0.0214(3) . . . .
N3 N Uani 0.17015(6) 0.65404(9) 0.01760(8) 1.000 0.0206(3) . . . .
N4 N Uani 0.14320(6) 0.70327(9) -0.08005(7) 1.000 0.0188(3) . . . .
N8 N Uani 0.11585(6) 0.90187(9) -0.16390(8) 1.000 0.0220(3) . . . .
N11 N Uani 0.22306(6) 0.85098(9) 0.23930(8) 1.000 0.0218(3) . . . .
C2 C Uani 0.18224(7) 0.75553(11) 0.07388(10) 1.000 0.0195(3) . . . .
C5 C Uani 0.12015(7) 0.63916(11) -0.17101(9) 1.000 0.0214(3) . . . .
C6 C Uani 0.09324(7) 0.71105(12) -0.25925(10) 1.000 0.0221(3) . . . .
C7 C Uani 0.09244(7) 0.84204(11) -0.25350(9) 1.000 0.0212(3) . . . .
C9 C Uani 0.14088(7) 0.83091(11) -0.07703(9) 1.000 0.0195(3) . . . .
C10 C Uani 0.20885(7) 0.74343(11) 0.18780(9) 1.000 0.0205(3) . . . .
C12 C Uani 0.24222(8) 0.85468(12) 0.34678(9) 1.000 0.0241(4) . . . .
C13 C Uani 0.33191(7) 0.81552(11) 0.44159(9) 1.000 0.0201(3) . . . .
C14 C Uani 0.39982(8) 0.88585(11) 0.46812(9) 1.000 0.0223(3) . . . .
C15 C Uani 0.48248(8) 0.85296(12) 0.55655(10) 1.000 0.0247(4) . . . .
C16 C Uani 0.49783(8) 0.75107(11) 0.62083(10) 1.000 0.0257(4) . . . .
C17 C Uani 0.43035(8) 0.68056(11) 0.59506(10) 1.000 0.0246(3) . . . .
C18 C Uani 0.34801(8) 0.71230(11) 0.50498(10) 1.000 0.0227(3) . . . .
C19 C Uani 0.12862(9) 0.50239(12) -0.16259(10) 1.000 0.0281(4) . . . .
C20 C Uani 0.06542(8) 0.91634(12) -0.35195(10) 1.000 0.0255(3) . . . .
H6A H Uiso 0.07460 0.67300 -0.32610 1.000 0.0270 . . . .
H11 H Uiso 0.22080 0.92030 0.20810 1.000 0.0260 . . . .
H12A H Uiso 0.20210 0.79980 0.34450 1.000 0.0290 . . . .
H12B H Uiso 0.23310 0.93980 0.36060 1.000 0.0290 . . . .
H14A H Uiso 0.38960 0.95690 0.42550 1.000 0.0270 . . . .
H15A H Uiso 0.52860 0.90030 0.57310 1.000 0.0300 . . . .
H16A H Uiso 0.55430 0.72960 0.68230 1.000 0.0310 . . . .
H17A H Uiso 0.44050 0.61080 0.63890 1.000 0.0300 . . . .
H18A H Uiso 0.30210 0.66270 0.48650 1.000 0.0270 . . . .
H19A H Uiso 0.11780 0.46940 -0.22890 1.000 0.0420 . . . .
H19B H Uiso 0.08750 0.46760 -0.15600 1.000 0.0420 . . . .
H19C H Uiso 0.18610 0.48000 -0.09730 1.000 0.0420 . . . .
H20A H Uiso 0.07530 1.00420 -0.33260 1.000 0.0380 . . . .
H20B H Uiso 0.00490 0.90260 -0.41260 1.000 0.0380 . . . .
H20C H Uiso 0.09840 0.89080 -0.37510 1.000 0.0380 . . . .

loop_
_geom_angle_atom_site_label_1
_geom_angle_atom_site_label_2
_geom_angle_atom_site_label_3
_geom_angle
_geom_angle_site_symmetry_1
_geom_angle_site_symmetry_2
_geom_angle_site_symmetry_3
_geom_angle_publ_flag
C2 N1 C9 102.72(10) . . . yes
N4 N3 C2 101.07(9) . . . yes
N3 N4 C5 126.47(10) . . . yes
N3 N4 C9 110.55(9) . . . yes
C5 N4 C9 122.97(10) . . . yes
C7 N8 C9 115.99(10) . . . yes
C10 N11 C12 120.82(10) . . . yes
N1 C2 N3 117.04(11) . . . yes
N1 C2 C10 123.69(11) . . . yes
N3 C2 C10 119.22(11) . . . yes
N4 C5 C6 114.52(11) . . . yes
N4 C5 C19 117.92(10) . . . yes
C6 C5 C19 127.55(11) . . . no
C5 C6 C7 121.34(11) . . . no
N8 C7 C6 122.86(11) . . . yes
N8 C7 C20 118.30(11) . . . yes
C6 C7 C20 118.84(11) . . . no
N1 C9 N4 108.62(10) . . . yes
N1 C9 N8 129.09(11) . . . yes
N4 C9 N8 122.28(10) . . . yes
O1 C10 N11 124.29(11) . . . yes
O1 C10 C2 121.18(11) . . . yes
N11 C10 C2 114.50(10) . . . yes
C12 N11 H11 120.00 . . . no
C10 N11 H11 120.00 . . . no
N11 C12 C13 113.49(14) . . . yes
C12 C13 C14 119.65(11) . . . no
C14 C13 C18 119.02(13) . . . no
C12 C13 C18 121.31(14) . . . no
C13 C14 C15 120.43(12) . . . no
C14 C15 C16 120.11(15) . . . no
C15 C16 C17 119.80(14) . . . no
C16 C17 C18 119.76(12) . . . no
C13 C18 C17 120.85(15) . . . no
C5 C6 H6A 119.00 . . . no
C7 C6 H6A 119.00 . . . no
N11 C12 H12A 109.00 . . . no
N11 C12 H12B 109.00 . . . no
C13 C12 H12A 109.00 . . . no
C13 C12 H12B 109.00 . . . no
H12A C12 H12B 108.00 . . . no
C13 C14 H14A 120.00 . . . no
C15 C14 H14A 120.00 . . . no
C14 C15 H15A 120.00 . . . no
C16 C15 H15A 120.00 . . . no
C15 C16 H16A 120.00 . . . no
C17 C16 H16A 120.00 . . . no
C16 C17 H17A 120.00 . . . no
C18 C17 H17A 120.00 . . . no
C13 C18 H18A 120.00 . . . no
C17 C18 H18A 120.00 . . . no
C5 C19 H19A 109.00 . . . no
C5 C19 H19B 109.00 . . . no
C5 C19 H19C 110.00 . . . no
H19A C19 H19B 109.00 . . . no
H19A C19 H19C 110.00 . . . no
H19B C19 H19C 109.00 . . . no
C7 C20 H20A 110.00 . . . no
C7 C20 H20B 109.00 . . . no
C7 C20 H20C 109.00 . . . no
H20A C20 H20B 109.00 . . . no
H20A C20 H20C 109.00 . . . no
H20B C20 H20C 110.00 . . . no

loop_
_geom_bond_atom_site_label_1
_geom_bond_atom_site_label_2
_geom_bond_distance
_geom_bond_site_symmetry_1
_geom_bond_site_symmetry_2
_geom_bond_publ_flag
O1 C10 1.2276(15) . . yes
N1 C2 1.3551(16) . . yes
N1 C9 1.3366(16) . . yes
N3 N4 1.3611(14) . . yes
N3 C2 1.3292(16) . . yes
N4 C5 1.3699(15) . . yes
N4 C9 1.3846(15) . . yes
N8 C7 1.3271(16) . . yes
N8 C9 1.3477(15) . . yes
N11 C10 1.3387(15) . . yes
N11 C12 1.4635(17) . . yes
C2 C10 1.5021(18) . . no
C5 C6 1.3604(17) . . no
C5 C19 1.4870(18) . . no
C6 C7 1.4218(18) . . no
C7 C20 1.4980(18) . . no
N11 H11 0.8800 . . no
C12 C13 1.5127(19) . . no
C13 C18 1.3878(17) . . no
C13 C14 1.391(2) . . no
C14 C15 1.389(2) . . no
C15 C16 1.3876(18) . . no
C16 C17 1.389(2) . . no
C17 C18 1.388(2) . . no
C6 H6A 0.9500 . . no
C12 H12A 0.9900 . . no
C12 H12B 0.9900 . . no
C14 H14A 0.9500 . . no
C15 H15A 0.9500 . . no
C16 H16A 0.9500 . . no
C17 H17A 0.9500 . . no
C18 H18A 0.9500 . . no
C19 H19A 0.9800 . . no
C19 H19B 0.9800 . . no
C19 H19C 0.9800 . . no
C20 H20A 0.9800 . . no
C20 H20B 0.9800 . . no
C20 H20C 0.9800 . . no

loop_
_geom_hbond_atom_site_label_D
_geom_hbond_atom_site_label_H
_geom_hbond_atom_site_label_A
_geom_hbond_distance_DH
_geom_hbond_distance_HA
_geom_hbond_distance_DA
_geom_hbond_angle_DHA
_geom_hbond_site_symmetry_A
_geom_hbond_publ_flag
N11 H11 N1 0.8800 2.4400 2.8127(15) 106.00 . yes

loop_
_geom_torsion_atom_site_label_1
_geom_torsion_atom_site_label_2
_geom_torsion_atom_site_label_3
_geom_torsion_atom_site_label_4
_geom_torsion
_geom_torsion_site_symmetry_1
_geom_torsion_site_symmetry_2
_geom_torsion_site_symmetry_3
_geom_torsion_site_symmetry_4
_geom_torsion_publ_flag
C9 N1 C2 N3 0.6(2) . . . . no
C9 N1 C2 C10 -176.78(15) . . . . no
C2 N1 C9 N4 -0.41(17) . . . . no
C2 N1 C9 N8 179.32(17) . . . . no
C2 N3 N4 C5 -179.15(15) . . . . no
C2 N3 N4 C9 0.23(17) . . . . no
N4 N3 C2 N1 -0.54(19) . . . . no
N4 N3 C2 C10 176.98(14) . . . . no
N3 N4 C5 C6 178.19(15) . . . . no
N3 N4 C5 C19 -3.1(2) . . . . no
C9 N4 C5 C6 -1.1(2) . . . . no
C9 N4 C5 C19 177.64(15) . . . . no
N3 N4 C9 N1 0.13(19) . . . . no
N3 N4 C9 N8 -179.63(14) . . . . no
C5 N4 C9 N1 179.53(14) . . . . no
C5 N4 C9 N8 -0.2(2) . . . . no
C9 N8 C7 C6 0.0(2) . . . . no
C9 N8 C7 C20 -178.97(15) . . . . no
C7 N8 C9 N1 -178.91(16) . . . . no
C7 N8 C9 N4 0.8(2) . . . . no
C12 N11 C10 O1 -3.5(2) . . . . no
C12 N11 C10 C2 174.66(14) . . . . no
C10 N11 C12 C13 76.02(17) . . . . no
N1 C2 C10 O1 172.66(15) . . . . no
N1 C2 C10 N11 -5.6(2) . . . . no
N3 C2 C10 O1 -4.7(2) . . . . no
N3 C2 C10 N11 177.10(15) . . . . no
N4 C5 C6 C7 1.9(2) . . . . no
C19 C5 C6 C7 -176.76(17) . . . . no
C5 C6 C7 N8 -1.4(3) . . . . no
C5 C6 C7 C20 177.56(16) . . . . no
N11 C12 C13 C14 64.42(16) . . . . no
N11 C12 C13 C18 -117.37(15) . . . . no
C12 C13 C14 C15 178.44(13) . . . . no
C18 C13 C14 C15 0.2(2) . . . . no
C12 C13 C18 C17 -176.88(13) . . . . no
C14 C13 C18 C17 1.4(2) . . . . no
C13 C14 C15 C16 -1.5(2) . . . . no
C14 C15 C16 C17 1.3(2) . . . . no
C15 C16 C17 C18 0.2(2) . . . . no
C16 C17 C18 C13 -1.5(2) . . . . no
